data_4322771
loop_
_publ_author_name
'Michael A. Beswick'
'Nick Choi'
'Christopher N. Harmer'
'Alexander D. Hopkins'
'Mary McPartlin'
'Michael A. Paver'
'Paul R. Raithby'
'Alexander Steiner'
'Mustafa Tombul'
'Dominic S. Wright'

_publ_section_title
;
 Heterobimetallic (Imido)antimony/Lithium Cages Containing [Sb(NR)3]3-
 Trianions
;
_journal_name_full 'Inorganic Chemistry'
_journal_page_first 2177
_journal_page_last 2182
_journal_paper_doi 10.1021/ic971090k
_journal_volume 37
_journal_year 1998
_chemical_formula_sum 'C70 H86 Li6 N6 O14 Sb2'
_chemical_formula_weight 1520.59
_chemical_name_systematic
; 
 ? 
;
_space_group_IT_number 2
_symmetry_cell_setting triclinic
_symmetry_space_group_name_Hall '-P 1'
_symmetry_space_group_name_H-M 'P -1'
_atom_sites_solution_hydrogens geom
_atom_sites_solution_primary direct
_atom_sites_solution_secondary difmap
_audit_creation_method SHELXL
_cell_angle_alpha 75.31(4)
_cell_angle_beta 79.02(3)
_cell_angle_gamma 84.33(4)
_cell_formula_units_Z 1
_cell_length_a 10.435(4)
_cell_length_b 12.654(5)
_cell_length_c 14.278(6)
_cell_measurement_temperature 153(2)
_cell_volume 1787.8(13)
_computing_structure_refinement 'SHELXL-93 (Sheldrick, 1993)'
_computing_structure_solution 'SHELXS-86 (Sheldrick, 1990)'
_diffrn_ambient_temperature 153(2)
_diffrn_radiation_monochromator graphite
_diffrn_radiation_source 'fine-focus sealed tube'
_diffrn_radiation_type MoK\a
_diffrn_radiation_wavelength 0.71073
_diffrn_reflns_av_R_equivalents 0.0169
_diffrn_reflns_av_sigmaI/netI 0.0125
_diffrn_reflns_limit_h_max 11
_diffrn_reflns_limit_h_min -10
_diffrn_reflns_limit_k_max 13
_diffrn_reflns_limit_k_min -12
_diffrn_reflns_limit_l_max 15
_diffrn_reflns_limit_l_min -6
_diffrn_reflns_number 4720
_diffrn_reflns_theta_max 22.49
_diffrn_reflns_theta_min 4.01
_exptl_absorpt_coefficient_mu 0.821
_exptl_crystal_density_diffrn 1.412
_exptl_crystal_F_000 780
_refine_diff_density_max 0.828
_refine_diff_density_min -0.617
_refine_diff_density_rms 0.071
_refine_ls_extinction_method none
_refine_ls_goodness_of_fit_all 1.100
_refine_ls_goodness_of_fit_obs 1.104
_refine_ls_matrix_type full
_refine_ls_number_parameters 430
_refine_ls_number_reflns 4626
_refine_ls_number_restraints 44
_refine_ls_restrained_S_all 1.140
_refine_ls_restrained_S_obs 1.107
_refine_ls_R_factor_all 0.0306
_refine_ls_R_factor_obs 0.0292
_refine_ls_shift/esd_max -0.002
_refine_ls_shift/esd_mean 0.000
_refine_ls_structure_factor_coef Fsqd
_refine_ls_weighting_details 'w=1/[\s^2^(Fo^2^)+(0.0285P)^2^+4.7571P] where P=(Fo^2^+2Fc^2^)/3'
_refine_ls_weighting_scheme calc
_refine_ls_wR_factor_all 0.0767
_refine_ls_wR_factor_obs 0.0730
_reflns_number_observed 4468
_reflns_number_total 4633
_reflns_observed_criterion >2sigma(I)
_cod_data_source_file ic971090k_2.cif
_cod_data_source_block max06
_cod_depositor_comments
;
The following automatic conversions were performed:

'_refine_ls_weighting_scheme' value 'calc
w=1/[\s^2^(Fo^2^)+(0.0285P)^2^+4.7571P] where P=(Fo^2^+2Fc^2^)/3' was
changed to 'calc'. New tag '_refine_ls_weighting_details' was
created. The value of the new tag was set to
'w=1/[\s^2^(Fo^2^)+(0.0285P)^2^+4.7571P] where P=(Fo^2^+2Fc^2^)/3'.

Automatic conversion script
Id: cif_fix_values 3143 2015-03-26 13:38:13Z robertas 
;
_cod_original_cell_volume 1787.8(12)
_cod_database_code 4322771

loop_
_symmetry_equiv_pos_as_xyz
'x, y, z'
'-x, -y, -z'

loop_
_atom_site_aniso_label
_atom_site_aniso_U_11
_atom_site_aniso_U_22
_atom_site_aniso_U_33
_atom_site_aniso_U_23
_atom_site_aniso_U_13
_atom_site_aniso_U_12
Sb1 0.01678(14) 0.01680(14) 0.01714(14) -0.00355(10) -0.00296(9) -0.00063(9)
N1 0.018(2) 0.0183(15) 0.0164(15) -0.0025(12) -0.0011(12) -0.0009(12)
O11 0.0248(14) 0.0168(13) 0.0286(14) -0.0025(11) 0.0039(11) -0.0028(10)
O12 0.0252(14) 0.0321(15) 0.0303(15) -0.0091(12) 0.0069(12) 0.0008(12)
C11 0.015(2) 0.023(2) 0.017(2) -0.0062(15) -0.0066(15) -0.0015(15)
C12 0.018(2) 0.019(2) 0.023(2) -0.0050(15) -0.007(2) -0.0003(15)
C13 0.019(2) 0.025(2) 0.020(2) -0.002(2) -0.002(2) -0.004(2)
C14 0.017(2) 0.031(2) 0.021(2) -0.009(2) -0.003(2) 0.000(2)
C15 0.021(2) 0.021(2) 0.030(2) -0.011(2) -0.007(2) 0.001(2)
C16 0.020(2) 0.019(2) 0.022(2) -0.0031(15) -0.004(2) -0.0043(15)
C17 0.044(3) 0.021(2) 0.044(3) -0.003(2) 0.012(2) -0.004(2)
C18 0.036(2) 0.044(3) 0.032(2) -0.005(2) 0.012(2) 0.003(2)
N2 0.0158(15) 0.0165(15) 0.025(2) -0.0041(12) -0.0025(12) -0.0040(12)
O21 0.0259(14) 0.0193(13) 0.0365(15) -0.0002(11) -0.0168(12) -0.0030(11)
O22 0.028(2) 0.027(2) 0.076(2) 0.0051(15) -0.0175(15) -0.0110(13)
C21 0.020(2) 0.020(2) 0.022(2) -0.006(2) -0.0002(15) -0.001(2)
C22 0.023(2) 0.019(2) 0.021(2) -0.003(2) -0.003(2) -0.001(2)
C23 0.020(2) 0.023(2) 0.033(2) -0.003(2) -0.008(2) -0.005(2)
C24 0.025(2) 0.021(2) 0.044(2) -0.004(2) -0.003(2) -0.010(2)
C25 0.029(2) 0.018(2) 0.045(2) 0.004(2) -0.009(2) -0.003(2)
C26 0.021(2) 0.024(2) 0.034(2) -0.001(2) -0.006(2) -0.002(2)
C27 0.038(2) 0.025(2) 0.047(3) -0.003(2) -0.025(2) -0.001(2)
C28 0.032(3) 0.036(3) 0.112(5) -0.001(3) -0.027(3) -0.013(2)
N3 0.023(2) 0.021(2) 0.016(2) -0.0055(12) -0.0042(12) -0.0011(12)
O31 0.0296(14) 0.0314(14) 0.0207(13) -0.0110(11) -0.0073(11) 0.0112(12)
O32 0.052(2) 0.052(2) 0.028(2) -0.0189(14) -0.0241(14) 0.0254(15)
C31 0.018(2) 0.016(2) 0.019(2) -0.0020(14) -0.0015(15) -0.0075(14)
C32 0.022(2) 0.019(2) 0.024(2) -0.006(2) -0.007(2) 0.000(2)
C33 0.036(2) 0.027(2) 0.019(2) -0.012(2) -0.006(2) 0.007(2)
C34 0.034(2) 0.029(2) 0.021(2) -0.006(2) -0.012(2) 0.001(2)
C35 0.020(2) 0.024(2) 0.029(2) -0.006(2) -0.010(2) 0.001(2)
C36 0.021(2) 0.026(2) 0.021(2) -0.007(2) -0.001(2) -0.003(2)
C37 0.032(2) 0.038(2) 0.026(2) -0.013(2) -0.006(2) 0.010(2)
C38 0.056(3) 0.053(3) 0.037(3) -0.014(2) -0.030(2) 0.022(2)
O4 0.043(2) 0.033(2) 0.040(2) -0.0165(13) -0.0167(13) -0.0010(13)
C41 0.066(3) 0.052(3) 0.060(3) -0.024(3) -0.038(3) 0.005(3)
C42 0.042(5) 0.040(5) 0.072(7) -0.008(4) -0.019(5) -0.015(4)
C43 0.045(5) 0.031(4) 0.059(6) -0.017(4) -0.019(4) -0.002(4)
C44 0.048(3) 0.038(3) 0.059(3) -0.023(2) -0.022(2) 0.008(2)
C42' 0.060(10) 0.047(7) 0.099(12) -0.047(8) -0.061(10) 0.021(6)
C43' 0.119(16) 0.059(9) 0.163(22) -0.062(12) -0.116(17) 0.045(10)
Li1 0.022(3) 0.024(3) 0.027(3) -0.007(3) -0.001(3) 0.001(2)
Li2 0.023(3) 0.021(3) 0.024(3) -0.004(2) -0.003(2) -0.003(2)
Li3 0.028(3) 0.027(3) 0.028(3) -0.009(3) -0.007(3) -0.003(3)

loop_
_atom_site_label
_atom_site_type_symbol
_atom_site_fract_x
_atom_site_fract_y
_atom_site_fract_z
_atom_site_U_iso_or_equiv
_atom_site_thermal_displace_type
_atom_site_occupancy
_atom_site_calc_flag
_atom_site_refinement_flags
_atom_site_disorder_group
Sb1 Sb 1.10243(2) 0.79888(2) 1.05476(2) 0.01701(10) Uani 1 d . .
N1 N 1.1653(3) 0.9068(2) 0.9238(2) 0.0181(6) Uani 1 d . .
O11 O 1.2879(2) 1.0680(2) 0.7907(2) 0.0250(6) Uani 1 d . .
O12 O 1.5944(2) 0.8071(2) 0.6485(2) 0.0307(6) Uani 1 d . .
C11 C 1.2736(3) 0.8781(3) 0.8591(2) 0.0180(7) Uani 1 d . .
C12 C 1.3406(3) 0.9621(3) 0.7863(3) 0.0194(8) Uani 1 d . .
C13 C 1.4451(3) 0.9436(3) 0.7157(3) 0.0217(8) Uani 1 d . .
H13 H 1.4856(3) 1.0033(3) 0.6683(3) 0.026 Uiso 1 calc R .
C14 C 1.4908(3) 0.8359(3) 0.7148(3) 0.0228(8) Uani 1 d . .
C15 C 1.4297(3) 0.7504(3) 0.7844(3) 0.0228(8) Uani 1 d . .
H15 H 1.4601(3) 0.6771(3) 0.7845(3) 0.027 Uiso 1 calc R .
C16 C 1.3241(3) 0.7711(3) 0.8543(3) 0.0202(8) Uani 1 d . .
H16 H 1.2840(3) 0.7107(3) 0.9011(3) 0.024 Uiso 1 calc R .
C17 C 1.3551(4) 1.1595(3) 0.7274(3) 0.0402(11) Uani 1 d . .
H17A H 1.3079(4) 1.2274(3) 0.7383(3) 0.060 Uiso 1 calc R .
H17B H 1.3599(4) 1.1570(3) 0.6588(3) 0.060 Uiso 1 calc R .
H17C H 1.4438(4) 1.1570(3) 0.7417(3) 0.060 Uiso 1 calc R .
C18 C 1.6524(4) 0.8911(4) 0.5714(3) 0.0407(11) Uani 1 d . .
H18A H 1.7242(4) 0.8595(4) 0.5301(3) 0.061 Uiso 1 calc R .
H18B H 1.6865(4) 0.9439(4) 0.5989(3) 0.061 Uiso 1 calc R .
H18C H 1.5869(4) 0.9283(4) 0.5316(3) 0.061 Uiso 1 calc R .
N2 N 0.9116(3) 0.8395(2) 1.0371(2) 0.0193(6) Uani 1 d . .
O21 O 0.6822(2) 0.8921(2) 0.9764(2) 0.0267(6) Uani 1 d . .
O22 O 0.5324(3) 0.5242(2) 1.1279(2) 0.0453(8) Uani 1 d . .
C21 C 0.8215(3) 0.7575(3) 1.0615(3) 0.0211(8) Uani 1 d . .
C22 C 0.6986(3) 0.7838(3) 1.0298(3) 0.0215(8) Uani 1 d . .
C23 C 0.6011(4) 0.7110(3) 1.0500(3) 0.0255(8) Uani 1 d . .
H23 H 0.5205(4) 0.7333(3) 1.0273(3) 0.031 Uiso 1 calc R .
C24 C 0.6224(4) 0.6039(3) 1.1042(3) 0.0304(9) Uani 1 d . .
C25 C 0.7400(4) 0.5738(3) 1.1373(3) 0.0326(10) Uani 1 d . .
H25 H 0.7549(4) 0.5015(3) 1.1748(3) 0.039 Uiso 1 calc R .
C26 C 0.8367(4) 0.6489(3) 1.1157(3) 0.0274(9) Uani 1 d . .
H26 H 0.9169(4) 0.6256(3) 1.1387(3) 0.033 Uiso 1 calc R .
C27 C 0.5766(4) 0.9190(3) 0.9218(3) 0.0352(10) Uani 1 d . .
H27A H 0.5765(4) 0.9968(3) 0.8881(3) 0.053 Uiso 1 calc R .
H27B H 0.4935(4) 0.9036(3) 0.9667(3) 0.053 Uiso 1 calc R .
H27C H 0.5877(4) 0.8749(3) 0.8731(3) 0.053 Uiso 1 calc R .
C28 C 0.4083(4) 0.5556(4) 1.0976(5) 0.060(2) Uani 1 d . .
H28A H 0.3533(4) 0.4926(4) 1.1185(5) 0.090 Uiso 1 calc R .
H28B H 0.4211(4) 0.5814(4) 1.0259(5) 0.090 Uiso 1 calc R .
H28C H 0.3656(4) 0.6145(4) 1.1276(5) 0.090 Uiso 1 calc R .
N3 N 1.0974(3) 0.9179(2) 1.1305(2) 0.0198(6) Uani 1 d . .
O31 O 0.9643(2) 1.0026(2) 1.2717(2) 0.0268(6) Uani 1 d . .
O32 O 1.2396(3) 0.8254(2) 1.5039(2) 0.0423(8) Uani 1 d . .
C31 C 1.1417(3) 0.8887(3) 1.2205(2) 0.0180(8) Uani 1 d . .
C32 C 1.0719(3) 0.9346(3) 1.2976(3) 0.0214(8) Uani 1 d . .
C33 C 1.1065(4) 0.9126(3) 1.3890(3) 0.0263(9) Uani 1 d . .
H33 H 1.0570(4) 0.9454(3) 1.4383(3) 0.032 Uiso 1 calc R .
C34 C 1.2149(4) 0.8417(3) 1.4093(3) 0.0270(9) Uani 1 d . .
C35 C 1.2863(3) 0.7944(3) 1.3376(3) 0.0239(8) Uani 1 d . .
H35 H 1.3592(3) 0.7455(3) 1.3511(3) 0.029 Uiso 1 calc R .
C36 C 1.2504(3) 0.8191(3) 1.2441(3) 0.0224(8) Uani 1 d . .
H36 H 1.3018(3) 0.7874(3) 1.1947(3) 0.027 Uiso 1 calc R .
C37 C 0.8885(4) 1.0539(3) 1.3452(3) 0.0317(9) Uani 1 d . .
H37A H 0.8161(4) 1.0992(3) 1.3184(3) 0.048 Uiso 1 calc R .
H37B H 0.9444(4) 1.0999(3) 1.3643(3) 0.048 Uiso 1 calc R .
H37C H 0.8536(4) 0.9975(3) 1.4029(3) 0.048 Uiso 1 calc R .
C38 C 1.3443(5) 0.7485(4) 1.5304(3) 0.0468(12) Uani 1 d . .
H38A H 1.3525(5) 0.7439(4) 1.5986(3) 0.070 Uiso 1 calc R .
H38B H 1.4261(5) 0.7725(4) 1.4869(3) 0.070 Uiso 1 calc R .
H38C H 1.3261(5) 0.6764(4) 1.5239(3) 0.070 Uiso 1 calc R .
O4 O 1.0570(3) 1.2219(2) 1.1731(2) 0.0360(7) Uani 1 d D .
C41 C 1.1551(5) 1.2223(4) 1.2307(4) 0.0543(13) Uani 1 d D .
H41A H 1.1169(5) 1.2041(4) 1.3015(4) 0.065 Uiso 0.575(13) calc PR 1
H41B H 1.2263(5) 1.1670(4) 1.2189(4) 0.065 Uiso 0.575(13) calc PR 1
H41C H 1.2421(5) 1.2300(4) 1.1881(4) 0.065 Uiso 0.425(13) calc PR 2
H41C H 1.1572(5) 1.1525(4) 1.2812(4) 0.065 Uiso 0.425(13) calc PR 2
C42 C 1.2051(9) 1.3277(6) 1.2035(8) 0.050(3) Uani 0.575(13) d PD 1
H42A H 1.2966(9) 1.3252(6) 1.1688(8) 0.060 Uiso 0.575(13) calc PR 1
H42B H 1.2029(9) 1.3561(6) 1.2624(8) 0.060 Uiso 0.575(13) calc PR 1
C43 C 1.1180(8) 1.4002(6) 1.1360(7) 0.043(3) Uani 0.575(13) d PD 1
H43A H 1.0894(8) 1.4690(6) 1.1568(7) 0.051 Uiso 0.575(13) calc PR 1
H43B H 1.1643(8) 1.4183(6) 1.0671(7) 0.051 Uiso 0.575(13) calc PR 1
C44 C 1.0040(5) 1.3325(3) 1.1467(4) 0.0451(11) Uani 1 d D .
H44A H 0.9324(5) 1.3478(3) 1.1987(4) 0.054 Uiso 0.575(13) calc PR 1
H44B H 0.9702(5) 1.3467(3) 1.0841(4) 0.054 Uiso 0.575(13) calc PR 1
H41C H 0.9075(5) 1.3335(3) 1.1549(4) 0.054 Uiso 0.425(13) calc PR 2
H41D H 1.0388(5) 1.3667(3) 1.0772(4) 0.054 Uiso 0.425(13) calc PR 2
C42' C 1.1250(15) 1.3136(9) 1.2780(12) 0.059(5) Uani 0.425(13) d PD 2
H42C H 1.2060(15) 1.3463(9) 1.2811(12) 0.070 Uiso 0.425(13) calc PR 2
H42D H 1.0755(15) 1.2895(9) 1.3455(12) 0.070 Uiso 0.425(13) calc PR 2
C43' C 1.0431(22) 1.3943(11) 1.2131(17) 0.098(9) Uani 0.425(13) d PD 2
H43C H 0.9648(22) 1.4215(11) 1.2532(17) 0.118 Uiso 0.425(13) calc PR 2
H43D H 1.0943(22) 1.4574(11) 1.1741(17) 0.118 Uiso 0.425(13) calc PR 2
Li1 Li 1.1029(6) 1.0636(5) 0.8563(4) 0.0248(13) Uani 1 d . .
Li2 Li 0.8098(6) 0.9843(5) 0.9927(4) 0.0225(13) Uani 1 d . .
Li3 Li 1.0197(6) 1.0990(5) 1.1203(4) 0.0268(14) Uani 1 d . .
C1T C 1.0040(11) 1.4441(7) 1.5365(6) 0.078(3) Uiso 0.50 d PGU -1
C2T C 1.0296(10) 1.5539(7) 1.5177(6) 0.081(4) Uiso 0.50 d PGDU -1
H2T H 1.0588(14) 1.5809(10) 1.5659(8) 0.097 Uiso 0.50 calc PR -1
C3T C 1.0126(10) 1.6243(6) 1.4283(7) 0.092(4) Uiso 0.50 d PGU -1
H3T H 1.0301(14) 1.6994(6) 1.4154(10) 0.111 Uiso 0.50 calc PR -1
C4T C 0.9700(11) 1.5848(8) 1.3578(6) 0.110(6) Uiso 0.50 d PGU -1
H4T H 0.9583(16) 1.6329(11) 1.2967(7) 0.132 Uiso 0.50 calc PR -1
C5T C 0.9444(10) 1.4750(9) 1.3766(6) 0.108(5) Uiso 0.50 d PGU -1
H5T H 0.9152(14) 1.4480(12) 1.3284(8) 0.129 Uiso 0.50 calc PR -1
C6T C 0.9614(10) 1.4046(6) 1.4660(7) 0.102(5) Uiso 0.50 d PGDU -1
H6T H 0.9439(14) 1.3295(7) 1.4789(10) 0.122 Uiso 0.50 calc PR -1
C7T C 1.0240(20) 1.3650(16) 1.6315(14) 0.120(6) Uiso 0.50 d PDU -1
H7T1 H 1.0008(20) 1.2920(16) 1.6310(14) 0.181 Uiso 0.25 calc PR -1
H7T2 H 0.9683(20) 1.3889(16) 1.6866(14) 0.181 Uiso 0.25 calc PR -1
H7T3 H 1.1158(20) 1.3625(16) 1.6388(14) 0.181 Uiso 0.25 calc PR -1
H7T4 H 1.0558(20) 1.4036(16) 1.6733(14) 0.181 Uiso 0.25 calc PR -1
H7T5 H 1.0883(20) 1.3066(16) 1.6176(14) 0.181 Uiso 0.25 calc PR -1
H7T6 H 0.9408(20) 1.3331(16) 1.6654(14) 0.181 Uiso 0.25 calc PR -1
C1U C 1.5563(6) 0.5126(6) 1.5485(4) 0.055(3) Uiso 0.50 d PGU -1
C2U C 1.5913(6) 0.5489(5) 1.4472(4) 0.042(2) Uiso 0.50 d PGDU -1
H2U H 1.6664(7) 0.5903(7) 1.4201(7) 0.051 Uiso 0.50 calc PR -1
C3U C 1.5162(8) 0.5245(7) 1.3855(4) 0.067(3) Uiso 0.50 d PGU -1
H3U H 1.5401(11) 0.5493(9) 1.3162(4) 0.080 Uiso 0.50 calc PR -1
C4U C 1.4062(8) 0.4639(7) 1.4251(6) 0.093(4) Uiso 0.50 d PGU -1
H4U H 1.3549(11) 0.4473(10) 1.3829(8) 0.112 Uiso 0.50 calc PR -1
C5U C 1.3713(6) 0.4276(6) 1.5264(6) 0.068(3) Uiso 0.50 d PGU -1
H5U H 1.2961(7) 0.3862(8) 1.5535(9) 0.082 Uiso 0.50 calc PR -1
C6U C 1.4464(6) 0.4519(5) 1.5881(4) 0.039(2) Uiso 0.50 d PGDU -1
H6U H 1.4225(9) 0.4271(7) 1.6574(4) 0.046 Uiso 0.50 calc PR -1
C7U C 1.6345(17) 0.5367(15) 1.6155(12) 0.116(5) Uiso 0.50 d PDU -1
H7U1 H 1.5951(17) 0.5047(15) 1.6837(12) 0.174 Uiso 0.25 calc PR -1
H7U2 H 1.6366(17) 0.6161(15) 1.6054(12) 0.174 Uiso 0.25 calc PR -1
H7U3 H 1.7238(17) 0.5053(15) 1.6022(12) 0.174 Uiso 0.25 calc PR -1
H7U4 H 1.7085(17) 0.5794(15) 1.5771(12) 0.174 Uiso 0.25 calc PR -1
H7U5 H 1.6671(17) 0.4680(15) 1.6555(12) 0.174 Uiso 0.25 calc PR -1
H7U6 H 1.5798(17) 0.5788(15) 1.6587(12) 0.174 Uiso 0.25 calc PR -1

loop_
_atom_type_symbol
_atom_type_description
_atom_type_scat_dispersion_real
_atom_type_scat_dispersion_imag
_atom_type_scat_source
C C 0.0033 0.0016 'International Tables Vol C Tables 4.2.6.8 and 6.1.1.4'
H H 0.0000 0.0000 'International Tables Vol C Tables 4.2.6.8 and 6.1.1.4'
Li Li -0.0003 0.0001 'International Tables Vol C Tables 4.2.6.8 and 6.1.1.4'
N N 0.0061 0.0033 'International Tables Vol C Tables 4.2.6.8 and 6.1.1.4'
Sb Sb -0.5866 1.5461 'International Tables Vol C Tables 4.2.6.8 and 6.1.1.4'
O O 0.0106 0.0060 'International Tables Vol C Tables 4.2.6.8 and 6.1.1.4'

loop_
_geom_angle_atom_site_label_1
_geom_angle_atom_site_label_2
_geom_angle_atom_site_label_3
_geom_angle
_geom_angle_site_symmetry_1
_geom_angle_site_symmetry_3
_geom_angle_publ_flag
N1 Sb1 N2 90.30(12) . . ?
N1 Sb1 N3 91.29(12) . . ?
N2 Sb1 N3 90.75(12) . . ?
N1 Sb1 Li2 47.27(14) . 2_777 ?
N2 Sb1 Li2 97.73(14) . 2_777 ?
N3 Sb1 Li2 44.84(14) . 2_777 ?
N1 Sb1 Li1 100.00(14) . 2_777 ?
N2 Sb1 Li1 47.46(14) . 2_777 ?
N3 Sb1 Li1 44.63(14) . 2_777 ?
Li2 Sb1 Li1 71.8(2) 2_777 2_777 ?
N1 Sb1 Li3 46.62(14) . 2_777 ?
N2 Sb1 Li3 47.48(15) . 2_777 ?
N3 Sb1 Li3 106.42(14) . 2_777 ?
Li2 Sb1 Li3 79.0(2) 2_777 2_777 ?
Li1 Sb1 Li3 81.1(2) 2_777 2_777 ?
C11 N1 Sb1 120.0(2) . . ?
C11 N1 Li1 105.9(3) . . ?
Sb1 N1 Li1 134.1(2) . . ?
C11 N1 Li2 118.2(3) . 2_777 ?
Sb1 N1 Li2 86.9(2) . 2_777 ?
Li1 N1 Li2 70.6(2) . 2_777 ?
C11 N1 Li3 114.2(3) . 2_777 ?
Sb1 N1 Li3 89.6(2) . 2_777 ?
Li1 N1 Li3 70.7(3) . 2_777 ?
Li2 N1 Li3 121.0(3) 2_777 2_777 ?
C12 O11 C17 118.3(3) . . ?
C12 O11 Li1 110.8(3) . . ?
C17 O11 Li1 128.1(3) . . ?
C14 O12 C18 118.0(3) . . ?
N1 C11 C16 127.2(3) . . ?
N1 C11 C12 118.9(3) . . ?
C16 C11 C12 113.9(3) . . ?
C13 C12 O11 122.6(3) . . ?
C13 C12 C11 124.1(3) . . ?
O11 C12 C11 113.3(3) . . ?
C12 C13 C14 119.4(3) . . ?
O12 C14 C15 116.2(3) . . ?
O12 C14 C13 124.7(3) . . ?
C15 C14 C13 119.1(3) . . ?
C14 C15 C16 120.5(3) . . ?
C15 C16 C11 123.0(3) . . ?
C21 N2 Li2 106.5(3) . . ?
C21 N2 Sb1 119.9(2) . . ?
Li2 N2 Sb1 133.6(2) . . ?
C21 N2 Li1 114.8(3) . 2_777 ?
Li2 N2 Li1 70.0(2) . 2_777 ?
Sb1 N2 Li1 88.1(2) . 2_777 ?
C21 N2 Li3 115.1(3) . 2_777 ?
Li2 N2 Li3 72.6(2) . 2_777 ?
Sb1 N2 Li3 88.7(2) . 2_777 ?
Li1 N2 Li3 123.8(3) 2_777 2_777 ?
C22 O21 C27 118.0(3) . . ?
C22 O21 Li2 111.8(3) . . ?
C27 O21 Li2 130.1(3) . . ?
C24 O22 C28 117.1(3) . . ?
N2 C21 C26 127.6(3) . . ?
N2 C21 C22 118.4(3) . . ?
C26 C21 C22 113.9(3) . . ?
N2 C21 Li2 44.7(2) . . ?
C26 C21 Li2 166.2(3) . . ?
C22 C21 Li2 75.0(2) . . ?
C23 C22 O21 121.6(3) . . ?
C23 C22 C21 124.1(3) . . ?
O21 C22 C21 114.3(3) . . ?
C23 C22 Li2 157.8(3) . . ?
O21 C22 Li2 40.3(2) . . ?
C21 C22 Li2 75.4(2) . . ?
C22 C23 C24 119.2(3) . . ?
O22 C24 C25 116.5(3) . . ?
O22 C24 C23 124.1(3) . . ?
C25 C24 C23 119.3(3) . . ?
C24 C25 C26 120.2(3) . . ?
C25 C26 C21 123.3(3) . . ?
C31 N3 Li2 124.6(3) . 2_777 ?
C31 N3 Sb1 118.1(2) . . ?
Li2 N3 Sb1 89.1(2) 2_777 . ?
C31 N3 Li1 113.8(3) . 2_777 ?
Li2 N3 Li1 112.9(3) 2_777 2_777 ?
Sb1 N3 Li1 90.8(2) . 2_777 ?
C31 N3 Li3 102.8(2) . . ?
Li2 N3 Li3 70.0(2) 2_777 . ?
Sb1 N3 Li3 138.9(2) . . ?
Li1 N3 Li3 67.5(2) 2_777 . ?
C32 O31 C37 117.2(3) . . ?
C32 O31 Li3 108.0(3) . . ?
C37 O31 Li3 120.0(3) . . ?
C32 O31 Li1 105.3(2) . 2_777 ?
C37 O31 Li1 130.5(3) . 2_777 ?
Li3 O31 Li1 63.6(2) . 2_777 ?
C34 O32 C38 116.9(3) . . ?
N3 C31 C36 127.3(3) . . ?
N3 C31 C32 117.7(3) . . ?
C36 C31 C32 115.0(3) . . ?
C33 C32 O31 123.6(3) . . ?
C33 C32 C31 123.0(3) . . ?
O31 C32 C31 113.4(3) . . ?
C32 C33 C34 119.8(3) . . ?
C35 C34 O32 125.6(3) . . ?
C35 C34 C33 119.9(3) . . ?
O32 C34 C33 114.5(3) . . ?
C34 C35 C36 119.4(3) . . ?
C31 C36 C35 122.8(3) . . ?
C41 O4 C44 106.9(3) . . ?
C41 O4 Li3 127.1(3) . . ?
C44 O4 Li3 125.3(3) . . ?
C42 C41 O4 108.4(5) . . ?
O4 C41 C42' 109.0(5) . . ?
C41 C42 C43 106.4(5) . . ?
C44 C43 C42 104.1(5) . . ?
O4 C44 C43 103.7(4) . . ?
O4 C44 C43' 107.6(5) . . ?
C41 C42' C43' 104.2(7) . . ?
C44 C43' C42' 105.8(7) . . ?
O11 Li1 N3 158.1(4) . 2_777 ?
O11 Li1 N1 81.7(2) . . ?
N3 Li1 N1 112.2(3) 2_777 . ?
O11 Li1 N2 105.0(3) . 2_777 ?
N3 Li1 N2 87.8(2) 2_777 2_777 ?
N1 Li1 N2 106.4(3) . 2_777 ?
O11 Li1 Li2 85.2(3) . 2_777 ?
N3 Li1 Li2 116.6(3) 2_777 2_777 ?
N1 Li1 Li2 55.2(2) . 2_777 ?
N2 Li1 Li2 52.7(2) 2_777 2_777 ?
O11 Li1 O31 92.7(2) . 2_777 ?
N3 Li1 O31 70.9(2) 2_777 2_777 ?
N1 Li1 O31 91.3(2) . 2_777 ?
N2 Li1 O31 156.5(3) 2_777 2_777 ?
Li2 Li1 O31 146.4(3) 2_777 2_777 ?
O11 Li1 Li3 120.4(3) . 2_777 ?
N3 Li1 Li3 61.6(2) 2_777 2_777 ?
N1 Li1 Li3 56.2(2) . 2_777 ?
N2 Li1 Li3 124.8(3) 2_777 2_777 ?
Li2 Li1 Li3 99.2(3) 2_777 2_777 ?
O31 Li1 Li3 53.5(2) 2_777 2_777 ?
O11 Li1 Sb1 140.3(3) . 2_777 ?
N3 Li1 Sb1 44.58(14) 2_777 2_777 ?
N1 Li1 Sb1 125.7(3) . 2_777 ?
N2 Li1 Sb1 44.47(13) 2_777 2_777 ?
Li2 Li1 Sb1 89.1(2) 2_777 2_777 ?
O31 Li1 Sb1 112.4(2) 2_777 2_777 ?
Li3 Li1 Sb1 99.3(2) 2_777 2_777 ?
O11 Li1 Li2 164.5(3) . . ?
N3 Li1 Li2 33.1(2) 2_777 . ?
N1 Li1 Li2 82.9(2) . . ?
N2 Li1 Li2 81.2(2) 2_777 . ?
Li2 Li1 Li2 87.6(2) 2_777 . ?
O31 Li1 Li2 85.8(2) 2_777 . ?
Li3 Li1 Li2 47.5(2) 2_777 . ?
Sb1 Li1 Li2 53.06(14) 2_777 . ?
O21 Li2 N3 116.7(3) . 2_777 ?
O21 Li2 N2 84.1(2) . . ?
N3 Li2 N2 113.2(3) 2_777 . ?
O21 Li2 N1 141.7(3) . 2_777 ?
N3 Li2 N1 91.1(3) 2_777 2_777 ?
N2 Li2 N1 109.8(3) . 2_777 ?
O21 Li2 Li1 118.4(3) . 2_777 ?
N3 Li2 Li1 121.9(3) 2_777 2_777 ?
N2 Li2 Li1 57.3(2) . 2_777 ?
N1 Li2 Li1 54.2(2) 2_777 2_777 ?
O21 Li2 Li3 89.5(3) . 2_777 ?
N3 Li2 Li3 61.0(2) 2_777 2_777 ?
N2 Li2 Li3 56.3(2) . 2_777 ?
N1 Li2 Li3 128.2(3) 2_777 2_777 ?
Li1 Li2 Li3 102.4(3) 2_777 2_777 ?
O21 Li2 C22 27.88(13) . . ?
N3 Li2 C22 132.7(3) 2_777 . ?
N2 Li2 C22 58.0(2) . . ?
N1 Li2 C22 136.1(3) 2_777 . ?
Li1 Li2 C22 93.3(2) 2_777 . ?
Li3 Li2 C22 82.9(2) 2_777 . ?
O21 Li2 C21 56.9(2) . . ?
N3 Li2 C21 131.2(3) 2_777 . ?
N2 Li2 C21 28.86(13) . . ?
N1 Li2 C21 123.8(3) 2_777 . ?
Li1 Li2 C21 70.9(2) 2_777 . ?
Li3 Li2 C21 70.3(2) 2_777 . ?
C22 Li2 C21 29.58(12) . . ?
O21 Li2 Sb1 145.6(3) . 2_777 ?
N3 Li2 Sb1 46.08(14) 2_777 2_777 ?
N2 Li2 Sb1 128.5(3) . 2_777 ?
N1 Li2 Sb1 45.88(13) 2_777 2_777 ?
Li1 Li2 Sb1 92.0(2) 2_777 2_777 ?
Li3 Li2 Sb1 99.9(2) 2_777 2_777 ?
C22 Li2 Sb1 173.3(2) . 2_777 ?
C21 Li2 Sb1 157.1(2) . 2_777 ?
O21 Li2 Li1 132.0(3) . . ?
N3 Li2 Li1 34.0(2) 2_777 . ?
N2 Li2 Li1 83.6(2) . . ?
N1 Li2 Li1 85.8(2) 2_777 . ?
Li1 Li2 Li1 92.4(2) 2_777 . ?
Li3 Li2 Li1 46.1(2) 2_777 . ?
C22 Li2 Li1 128.6(2) . . ?
C21 Li2 Li1 109.0(2) . . ?
Sb1 Li2 Li1 55.12(14) 2_777 . ?
O4 Li3 N1 121.3(3) . 2_777 ?
O4 Li3 N2 101.5(3) . 2_777 ?
N1 Li3 N2 84.2(2) 2_777 2_777 ?
O4 Li3 O31 89.1(3) . . ?
N1 Li3 O31 95.9(3) 2_777 . ?
N2 Li3 O31 167.6(3) 2_777 . ?
O4 Li3 N3 136.3(3) . . ?
N1 Li3 N3 99.7(3) 2_777 . ?
N2 Li3 N3 97.0(3) 2_777 . ?
O31 Li3 N3 70.7(2) . . ?
O4 Li3 Li1 148.2(3) . 2_777 ?
N1 Li3 Li1 53.1(2) 2_777 2_777 ?
N2 Li3 Li1 108.3(3) 2_777 2_777 ?
O31 Li3 Li1 62.9(2) . 2_777 ?
N3 Li3 Li1 50.9(2) . 2_777 ?
O4 Li3 Li2 121.9(3) . 2_777 ?
N1 Li3 Li2 107.0(3) 2_777 2_777 ?
N2 Li3 Li2 51.1(2) 2_777 2_777 ?
O31 Li3 Li2 117.6(3) . 2_777 ?
N3 Li3 Li2 49.0(2) . 2_777 ?
Li1 Li3 Li2 86.4(3) 2_777 2_777 ?
O4 Li3 Sb1 106.0(3) . 2_777 ?
N1 Li3 Sb1 43.79(13) 2_777 2_777 ?
N2 Li3 Sb1 43.82(13) 2_777 2_777 ?
O31 Li3 Sb1 139.2(3) . 2_777 ?
N3 Li3 Sb1 114.7(2) . 2_777 ?
Li1 Li3 Sb1 88.6(2) 2_777 2_777 ?
Li2 Li3 Sb1 86.6(2) 2_777 2_777 ?
C2T C1T C6T 120.0 . . ?
C2T C1T C7T 121.6(8) . . ?
C6T C1T C7T 118.4(8) . . ?
C3T C2T C1T 120.0 . . ?
C2T C3T C4T 120.0 . . ?
C3T C4T C5T 120.0 . . ?
C4T C5T C6T 120.0 . . ?
C5T C6T C1T 120.0 . . ?
C2U C1U C6U 120.0 . . ?
C2U C1U C7U 121.1(8) . . ?
C6U C1U C7U 118.9(8) . . ?
C1U C2U C3U 120.0 . . ?
C4U C3U C2U 120.0 . . ?
C5U C4U C3U 120.0 . . ?
C4U C5U C6U 120.0 . . ?
C5U C6U C1U 120.0 . . ?

loop_
_geom_bond_atom_site_label_1
_geom_bond_atom_site_label_2
_geom_bond_distance
_geom_bond_site_symmetry_2
_geom_bond_publ_flag
Sb1 N1 2.051(3) . ?
Sb1 N2 2.053(3) . ?
Sb1 N3 2.056(3) . ?
Sb1 Li2 2.853(6) 2_777 ?
Sb1 Li1 2.929(6) 2_777 ?
Sb1 Li3 2.964(6) 2_777 ?
N1 C11 1.398(4) . ?
N1 Li1 2.074(7) . ?
N1 Li2 2.099(6) 2_777 ?
N1 Li3 2.155(7) 2_777 ?
O11 C12 1.409(4) . ?
O11 C17 1.428(5) . ?
O11 Li1 1.978(6) . ?
O12 C14 1.380(4) . ?
O12 C18 1.410(5) . ?
C11 C16 1.416(5) . ?
C11 C12 1.418(5) . ?
C12 C13 1.382(5) . ?
C13 C14 1.401(5) . ?
C14 C15 1.383(5) . ?
C15 C16 1.392(5) . ?
N2 C21 1.402(5) . ?
N2 Li2 2.043(6) . ?
N2 Li1 2.159(7) 2_777 ?
N2 Li3 2.186(7) 2_777 ?
O21 C22 1.401(4) . ?
O21 C27 1.434(4) . ?
O21 Li2 1.937(6) . ?
O22 C24 1.382(5) . ?
O22 C28 1.430(5) . ?
C21 C26 1.407(5) . ?
C21 C22 1.421(5) . ?
C21 Li2 2.786(7) . ?
C22 C23 1.381(5) . ?
C22 Li2 2.781(7) . ?
C23 C24 1.399(5) . ?
C24 C25 1.383(6) . ?
C25 C26 1.392(5) . ?
N3 C31 1.398(4) . ?
N3 Li2 2.012(6) 2_777 ?
N3 Li1 2.058(7) 2_777 ?
N3 Li3 2.333(7) . ?
O31 C32 1.394(4) . ?
O31 C37 1.441(4) . ?
O31 Li3 2.197(7) . ?
O31 Li1 2.432(7) 2_777 ?
O32 C34 1.383(4) . ?
O32 C38 1.430(5) . ?
C31 C36 1.404(5) . ?
C31 C32 1.419(5) . ?
C32 C33 1.374(5) . ?
C33 C34 1.400(5) . ?
C34 C35 1.376(5) . ?
C35 C36 1.406(5) . ?
O4 C41 1.432(5) . ?
O4 C44 1.437(5) . ?
O4 Li3 1.992(6) . ?
C41 C42 1.414(9) . ?
C41 C42' 1.460(10) . ?
C42 C43 1.523(10) . ?
C43 C44 1.496(8) . ?
C44 C43' 1.504(12) . ?
C42' C43' 1.510(13) . ?
Li1 N3 2.058(7) 2_777 ?
Li1 N2 2.159(7) 2_777 ?
Li1 Li2 2.412(8) 2_777 ?
Li1 O31 2.432(7) 2_777 ?
Li1 Li3 2.448(9) 2_777 ?
Li1 Sb1 2.929(6) 2_777 ?
Li1 Li2 3.392(8) . ?
Li2 N3 2.012(6) 2_777 ?
Li2 N1 2.099(6) 2_777 ?
Li2 Li1 2.412(8) 2_777 ?
Li2 Li3 2.506(8) 2_777 ?
Li2 Sb1 2.853(6) 2_777 ?
Li3 N1 2.155(7) 2_777 ?
Li3 N2 2.186(7) 2_777 ?
Li3 Li1 2.448(9) 2_777 ?
Li3 Li2 2.506(8) 2_777 ?
Li3 Sb1 2.964(6) 2_777 ?
C1T C2T 1.39 . ?
C1T C6T 1.39 . ?
C1T C7T 1.50(2) . ?
C2T C3T 1.39 . ?
C3T C4T 1.39 . ?
C4T C5T 1.39 . ?
C5T C6T 1.39 . ?
C1U C2U 1.39 . ?
C1U C6U 1.39 . ?
C1U C7U 1.47(2) . ?
C2U C3U 1.39 . ?
C3U C4U 1.39 . ?
C4U C5U 1.39 . ?
C5U C6U 1.39 . ?
